data_7710055
loop_
_publ_author_name
'Viau, Lydie'
'Knorr, Michael'
'Knauer, Lena'
'Brieger, Lukas'
'Strohman, Carsten'

_publ_section_title
;
 2,2&#x2019;-Ethylenebis(1,3-dithiane) as polydentate m2-, m4- and
 m5-assembling ligand for the construction of sulphur-rich Cu(I), Hg(II)
 and heterometallic Cu(I)/Hg(II) coordination polymers featuring uncommon
 network architectures
;
_journal_name_full 'Dalton Transactions'
_journal_paper_doi 10.1039/D2DT00800A
_journal_year 2022
_chemical_formula_moiety 'C15 H27 Br2 Cu2 S6'
_chemical_formula_sum 'C15 H27 Br2 Cu2 S6'
_chemical_formula_weight 686.62
_space_group_crystal_system monoclinic
_space_group_IT_number 14
_space_group_name_Hall '-P 2ybc'
_space_group_name_H-M_alt 'P 1 21/c 1'
_atom_sites_solution_hydrogens geom
_atom_sites_solution_primary dual
_audit_creation_date 2022-01-20
_audit_creation_method
;
Olex2 1.5-alpha
(compiled 2021.12.21 svn.raa29eb21 for OlexSys, GUI svn.r6440)
;
_audit_update_record
;
2022-03-29 deposited with the CCDC.	2022-04-18 downloaded from the CCDC.
;
_cell_angle_alpha 90
_cell_angle_beta 115.754(5)
_cell_angle_gamma 90
_cell_formula_units_Z 4
_cell_length_a 12.9413(15)
_cell_length_b 13.0872(11)
_cell_length_c 14.5879(17)
_cell_measurement_reflns_used 1189
_cell_measurement_temperature 100.00
_cell_measurement_theta_max 26.26
_cell_measurement_theta_min 3.22
_cell_volume 2225.3(4)
_computing_cell_refinement 'SAINT V8.40B (Bruker, 2016)'
_computing_data_collection 'APEX4 v2021.10-0 (Bruker, 2021)'
_computing_data_reduction 'SAINT V8.40B (Bruker, 2016)'
_computing_molecular_graphics 'Olex2 1.5-alpha (Dolomanov et al., 2009)'
_computing_publication_material 'Olex2 1.5-alpha (Dolomanov et al., 2009)'
_computing_structure_refinement 'XL  (Sheldrick, 2008)'
_computing_structure_solution 'XT  (Sheldrick, 2015)'
_diffrn_ambient_temperature 100.00
_diffrn_detector 'Bruker D8 VENTURE area detector'
_diffrn_detector_area_resol_mean 10.4167
_diffrn_detector_type 'CPAD PHOTON II area detector'
_diffrn_measured_fraction_theta_full 1.000
_diffrn_measured_fraction_theta_max 0.990
_diffrn_measurement_device 'four-circle diffractometer'
_diffrn_measurement_device_type 'Bruker D8 VENTURE area detector'
_diffrn_measurement_method '\w and \f scans'
_diffrn_radiation_monochromator 'HELIOS mirror optics'
_diffrn_radiation_probe x-ray
_diffrn_radiation_type MoK\a
_diffrn_radiation_wavelength 0.71073
_diffrn_reflns_av_R_equivalents 0.0547
_diffrn_reflns_av_unetI/netI 0.0371
_diffrn_reflns_Laue_measured_fraction_full 1.000
_diffrn_reflns_Laue_measured_fraction_max 0.990
_diffrn_reflns_limit_h_max 18
_diffrn_reflns_limit_h_min -18
_diffrn_reflns_limit_k_max 15
_diffrn_reflns_limit_k_min -18
_diffrn_reflns_limit_l_max 20
_diffrn_reflns_limit_l_min -20
_diffrn_reflns_number 47344
_diffrn_reflns_point_group_measured_fraction_full 1.000
_diffrn_reflns_point_group_measured_fraction_max 0.990
_diffrn_reflns_theta_full 25.242
_diffrn_reflns_theta_max 30.568
_diffrn_reflns_theta_min 2.196
_diffrn_source 'microfocus sealed X-ray tube'
_diffrn_source_current 1.0
_diffrn_source_power 0.05
_diffrn_source_type 'Incoatec I\ms'
_diffrn_source_voltage 50.0
_diffrn_standards_number 0
_exptl_absorpt_coefficient_mu 6.065
_exptl_absorpt_correction_T_max 0.5645
_exptl_absorpt_correction_T_min 0.4030
_exptl_absorpt_correction_type multi-scan
_exptl_absorpt_process_details
;
SADABS-2016/2 (Bruker,2016/2) was used for absorption correction.
wR2(int) was 0.0991 before and 0.0598 after correction.
The Ratio of minimum to maximum transmission is 0.7139.
The \l/2 correction factor is Not present.
;
_exptl_crystal_colour colourless
_exptl_crystal_colour_primary colourless
_exptl_crystal_density_diffrn 2.049
_exptl_crystal_description needle
_exptl_crystal_F_000 1364
_exptl_crystal_size_max 0.294
_exptl_crystal_size_mid 0.125
_exptl_crystal_size_min 0.043
_refine_diff_density_max 0.813
_refine_diff_density_min -0.810
_refine_diff_density_rms 0.157
_refine_ls_extinction_method none
_refine_ls_goodness_of_fit_ref 1.047
_refine_ls_hydrogen_treatment constr
_refine_ls_matrix_type full
_refine_ls_number_parameters 226
_refine_ls_number_reflns 6754
_refine_ls_number_restraints 0
_refine_ls_restrained_S_all 1.047
_refine_ls_R_factor_all 0.0543
_refine_ls_R_factor_gt 0.0346
_refine_ls_shift/su_max 0.001
_refine_ls_shift/su_mean 0.000
_refine_ls_structure_factor_coef Fsqd
_refine_ls_weighting_details 'w=1/[\s^2^(Fo^2^)+(0.0122P)^2^+7.2211P] where P=(Fo^2^+2Fc^2^)/3'
_refine_ls_weighting_scheme calc
_refine_ls_wR_factor_gt 0.0596
_refine_ls_wR_factor_ref 0.0665
_reflns_Friedel_coverage 0.000
_reflns_number_gt 5399
_reflns_number_total 6754
_reflns_threshold_expression 'I > 2\s(I)'
_cod_data_source_file d2dt00800a2.cif
_cod_data_source_block mo_b2464_0m
_cod_database_code 7710055
_shelx_shelxl_version_number 2018/3
_shelx_space_group_comment
;
The symmetry employed for this shelxl refinement is uniquely defined
by the following loop, which should always be used as a source of
symmetry information in preference to the above space-group names.
They are only intended as comments.
;
_shelx_estimated_absorpt_t_max 0.780
_shelx_estimated_absorpt_t_min 0.269
_olex2_refinement_description
;
1. Fixed Uiso
 At 1.2 times of:
  All C(H) groups, All C(H,H) groups
2.a Ternary CH refined with riding coordinates:
 C4(H4), C9(H9), C12(H12)
2.b Secondary CH2 refined with riding coordinates:
 C1(H1A,H1B), C2(H2A,H2B), C3(H3A,H3B), C5(H5A,H5B), C6(H6A,H6B), C7(H7A,H7B),
 C8(H8A,H8B), C10(H10A,H10B), C11(H11A,H11B), C13(H13A,H13B), C14(H14A,H14B),
 C15(H15A,H15B)
;
_olex2_submission_special_instructions 'No special instructions were received'

loop_
_space_group_symop_operation_xyz
'x, y, z'
'-x, y+1/2, -z+1/2'
'-x, -y, -z'
'x, -y-1/2, z-1/2'

loop_
_atom_site_label
_atom_site_type_symbol
_atom_site_fract_x
_atom_site_fract_y
_atom_site_fract_z
_atom_site_U_iso_or_equiv
_atom_site_adp_type
_atom_site_occupancy
_atom_site_site_symmetry_order
_atom_site_calc_flag
_atom_site_refinement_flags_posn
_atom_site_refinement_flags_adp
_atom_site_refinement_flags_occupancy
_atom_site_disorder_assembly
_atom_site_disorder_group
Br1 Br -0.02192(3) 0.28358(2) 0.36106(2) 0.01519(6) Uani 1 1 d . . . . .
Br2 Br 0.14140(3) 0.22686(2) 0.18043(2) 0.01516(6) Uani 1 1 d . . . . .
Cu1 Cu 0.16144(3) 0.26575(3) 0.51489(3) 0.01536(8) Uani 1 1 d . . . . .
Cu2 Cu 0.05398(3) 0.35915(3) 0.24932(3) 0.01568(8) Uani 1 1 d . . . . .
S1 S 0.21584(7) 0.09730(6) 0.51621(5) 0.01482(14) Uani 1 1 d . . . . .
S2 S 0.11376(7) -0.08830(6) 0.38752(5) 0.01440(14) Uani 1 1 d . . . . .
S3 S 0.27880(6) 0.40470(6) 0.54122(5) 0.01447(14) Uani 1 1 d . . . . .
S4 S 0.18297(6) 0.48859(6) 0.32256(5) 0.01431(14) Uani 1 1 d . . . . .
S5 S 0.58154(7) 0.24819(6) 0.40760(6) 0.02004(16) Uani 1 1 d . . . . .
S6 S 0.52151(7) 0.36431(7) 0.21228(6) 0.02167(17) Uani 1 1 d . . . . .
C1 C 0.2995(3) 0.1007(2) 0.4426(2) 0.0157(6) Uani 1 1 d . . . . .
H1A H 0.259182 0.144645 0.382225 0.019 Uiso 1 1 calc R U . . .
H1B H 0.374688 0.132651 0.484722 0.019 Uiso 1 1 calc R U . . .
C2 C 0.3200(3) -0.0033(2) 0.4071(2) 0.0167(6) Uani 1 1 d . . . . .
H2A H 0.357251 -0.048684 0.466895 0.020 Uiso 1 1 calc R U . . .
H2B H 0.373131 0.004601 0.375109 0.020 Uiso 1 1 calc R U . . .
C3 C 0.2096(3) -0.0532(2) 0.3312(2) 0.0181(6) Uani 1 1 d . . . . .
H3A H 0.228981 -0.115286 0.303119 0.022 Uiso 1 1 calc R U . . .
H3B H 0.169212 -0.005449 0.274110 0.022 Uiso 1 1 calc R U . . .
C4 C 0.0841(3) 0.0393(2) 0.4209(2) 0.0148(6) Uani 1 1 d . . . . .
H4 H 0.056670 0.082431 0.358193 0.018 Uiso 1 1 calc R U . . .
C5 C -0.0116(3) 0.0362(2) 0.4560(2) 0.0167(6) Uani 1 1 d . . . . .
H5A H -0.022828 0.105894 0.476468 0.020 Uiso 1 1 calc R U . . .
H5B H -0.083990 0.015489 0.397780 0.020 Uiso 1 1 calc R U . . .
C6 C 0.2032(3) 0.5155(2) 0.5578(2) 0.0171(6) Uani 1 1 d . . . . .
H6A H 0.176542 0.499141 0.610278 0.020 Uiso 1 1 calc R U . . .
H6B H 0.258153 0.572966 0.583871 0.020 Uiso 1 1 calc R U . . .
C7 C 0.1004(3) 0.5506(2) 0.4616(2) 0.0168(6) Uani 1 1 d . . . . .
H7A H 0.046093 0.492789 0.434560 0.020 Uiso 1 1 calc R U . . .
H7B H 0.060525 0.605909 0.479755 0.020 Uiso 1 1 calc R U . . .
C8 C 0.1312(3) 0.5888(2) 0.3784(2) 0.0186(6) Uani 1 1 d . . . . .
H8A H 0.191098 0.642105 0.407043 0.022 Uiso 1 1 calc R U . . .
H8B H 0.062629 0.620893 0.324079 0.022 Uiso 1 1 calc R U . . .
C9 C 0.3082(3) 0.4487(2) 0.4362(2) 0.0157(6) Uani 1 1 d . . . . .
H9 H 0.361099 0.508646 0.460990 0.019 Uiso 1 1 calc R U . . .
C10 C 0.3709(3) 0.3647(2) 0.4087(2) 0.0170(6) Uani 1 1 d . . . . .
H10A H 0.317699 0.306795 0.378363 0.020 Uiso 1 1 calc R U . . .
H10B H 0.435308 0.339770 0.471763 0.020 Uiso 1 1 calc R U . . .
C11 C 0.4181(3) 0.3993(2) 0.3341(2) 0.0183(6) Uani 1 1 d . . . . .
H11A H 0.355473 0.431172 0.274130 0.022 Uiso 1 1 calc R U . . .
H11B H 0.478003 0.451767 0.367302 0.022 Uiso 1 1 calc R U . . .
C12 C 0.4688(3) 0.3115(3) 0.2991(2) 0.0168(6) Uani 1 1 d . . . . .
H12 H 0.406768 0.260961 0.261479 0.020 Uiso 1 1 calc R U . . .
C13 C 0.5716(3) 0.2480(3) 0.1774(2) 0.0237(7) Uani 1 1 d . . . . .
H13A H 0.505870 0.200893 0.144603 0.028 Uiso 1 1 calc R U . . .
H13B H 0.600768 0.264857 0.126731 0.028 Uiso 1 1 calc R U . . .
C14 C 0.6652(3) 0.1938(3) 0.2664(3) 0.0246(7) Uani 1 1 d . . . . .
H14A H 0.728922 0.242197 0.302396 0.030 Uiso 1 1 calc R U . . .
H14B H 0.695512 0.136966 0.240434 0.030 Uiso 1 1 calc R U . . .
C15 C 0.6230(3) 0.1518(3) 0.3410(3) 0.0272(8) Uani 1 1 d . . . . .
H15A H 0.684417 0.109188 0.391793 0.033 Uiso 1 1 calc R U . . .
H15B H 0.556297 0.106836 0.303558 0.033 Uiso 1 1 calc R U . . .

loop_
_atom_site_aniso_label
_atom_site_aniso_U_11
_atom_site_aniso_U_22
_atom_site_aniso_U_33
_atom_site_aniso_U_23
_atom_site_aniso_U_13
_atom_site_aniso_U_12
Br1 0.01773(14) 0.01477(14) 0.01416(13) 0.00178(10) 0.00794(11) -0.00060(11)
Br2 0.02061(14) 0.01378(14) 0.01336(13) -0.00019(10) 0.00949(11) 0.00066(11)
Cu1 0.01991(18) 0.01212(17) 0.01528(17) -0.00062(13) 0.00879(14) 0.00028(14)
Cu2 0.01856(18) 0.01360(18) 0.01679(17) 0.00112(14) 0.00947(15) 0.00035(14)
S1 0.0211(4) 0.0122(3) 0.0124(3) -0.0009(2) 0.0084(3) 0.0003(3)
S2 0.0191(4) 0.0112(3) 0.0155(3) -0.0018(3) 0.0099(3) -0.0004(3)
S3 0.0172(3) 0.0147(3) 0.0131(3) 0.0005(3) 0.0081(3) 0.0000(3)
S4 0.0165(3) 0.0135(3) 0.0145(3) 0.0014(3) 0.0082(3) 0.0005(3)
S5 0.0235(4) 0.0220(4) 0.0164(3) 0.0041(3) 0.0103(3) 0.0067(3)
S6 0.0225(4) 0.0293(4) 0.0179(4) 0.0064(3) 0.0132(3) 0.0054(3)
C1 0.0161(14) 0.0151(14) 0.0161(14) -0.0017(11) 0.0074(11) -0.0026(11)
C2 0.0176(15) 0.0155(15) 0.0200(14) -0.0037(11) 0.0109(12) -0.0010(12)
C3 0.0217(15) 0.0193(15) 0.0179(14) -0.0059(12) 0.0128(12) -0.0015(12)
C4 0.0194(14) 0.0108(13) 0.0174(14) -0.0001(11) 0.0112(12) 0.0000(11)
C5 0.0199(15) 0.0159(15) 0.0187(14) 0.0008(11) 0.0126(12) 0.0029(12)
C6 0.0229(16) 0.0137(14) 0.0167(14) -0.0034(11) 0.0105(12) -0.0016(12)
C7 0.0176(14) 0.0145(14) 0.0194(14) -0.0006(11) 0.0090(12) 0.0031(12)
C8 0.0245(16) 0.0135(14) 0.0189(15) -0.0010(11) 0.0104(13) 0.0033(12)
C9 0.0186(14) 0.0154(14) 0.0141(13) 0.0014(11) 0.0082(11) -0.0016(12)
C10 0.0194(15) 0.0170(15) 0.0184(14) 0.0033(11) 0.0116(12) 0.0024(12)
C11 0.0223(16) 0.0176(15) 0.0186(14) 0.0033(11) 0.0123(13) 0.0029(12)
C12 0.0175(14) 0.0219(16) 0.0138(13) 0.0024(11) 0.0094(12) 0.0018(12)
C13 0.0256(17) 0.0310(19) 0.0202(15) -0.0101(13) 0.0153(13) -0.0076(14)
C14 0.0253(17) 0.0246(18) 0.0325(18) -0.0027(14) 0.0206(15) 0.0036(14)
C15 0.036(2) 0.0200(17) 0.0346(19) 0.0027(14) 0.0236(17) 0.0082(15)

loop_
_atom_type_symbol
_atom_type_description
_atom_type_scat_dispersion_real
_atom_type_scat_dispersion_imag
_atom_type_scat_source
C C 0.0033 0.0016 'International Tables Vol C Tables 4.2.6.8 and 6.1.1.4'
H H 0.0000 0.0000 'International Tables Vol C Tables 4.2.6.8 and 6.1.1.4'
Br Br -0.2901 2.4595 'International Tables Vol C Tables 4.2.6.8 and 6.1.1.4'
Cu Cu 0.3201 1.2651 'International Tables Vol C Tables 4.2.6.8 and 6.1.1.4'
S S 0.1246 0.1234 'International Tables Vol C Tables 4.2.6.8 and 6.1.1.4'

loop_
_geom_angle_atom_site_label_1
_geom_angle_atom_site_label_2
_geom_angle_atom_site_label_3
_geom_angle
_geom_angle_site_symmetry_1
_geom_angle_site_symmetry_3
_geom_angle_publ_flag
Cu2 Br1 Cu1 97.945(19) . . ?
Cu2 Br2 Cu1 127.267(17) . 4_565 ?
Br1 Cu1 Br2 113.937(19) . 4_566 ?
S1 Cu1 Br1 105.47(2) . . ?
S1 Cu1 Br2 100.66(2) . 4_566 ?
S3 Cu1 Br1 112.49(2) . . ?
S3 Cu1 Br2 98.30(2) . 4_566 ?
S3 Cu1 S1 125.31(3) . . ?
Br1 Cu2 Br2 111.701(18) . . ?
S2 Cu2 Br1 101.31(3) 2 . ?
S2 Cu2 Br2 106.02(2) 2 . ?
S4 Cu2 Br1 114.21(2) . . ?
S4 Cu2 Br2 109.49(3) . . ?
S4 Cu2 S2 113.64(3) . 2 ?
C1 S1 Cu1 103.19(10) . . ?
C1 S1 C4 99.10(13) . . ?
C4 S1 Cu1 102.07(10) . . ?
C3 S2 Cu2 104.62(10) . 2_545 ?
C3 S2 C4 98.83(14) . . ?
C4 S2 Cu2 105.87(10) . 2_545 ?
C6 S3 Cu1 107.38(11) . . ?
C6 S3 C9 100.40(14) . . ?
C9 S3 Cu1 118.30(10) . . ?
C8 S4 Cu2 114.00(11) . . ?
C8 S4 C9 98.91(14) . . ?
C9 S4 Cu2 113.12(10) . . ?
C15 S5 C12 99.38(16) . . ?
C13 S6 C12 99.50(15) . . ?
S1 C1 H1A 108.6 . . ?
S1 C1 H1B 108.6 . . ?
H1A C1 H1B 107.6 . . ?
C2 C1 S1 114.5(2) . . ?
C2 C1 H1A 108.6 . . ?
C2 C1 H1B 108.6 . . ?
C1 C2 H2A 109.1 . . ?
C1 C2 H2B 109.1 . . ?
C1 C2 C3 112.6(3) . . ?
H2A C2 H2B 107.8 . . ?
C3 C2 H2A 109.1 . . ?
C3 C2 H2B 109.1 . . ?
S2 C3 H3A 109.0 . . ?
S2 C3 H3B 109.0 . . ?
C2 C3 S2 112.9(2) . . ?
C2 C3 H3A 109.0 . . ?
C2 C3 H3B 109.0 . . ?
H3A C3 H3B 107.8 . . ?
S1 C4 H4 107.7 . . ?
S2 C4 S1 110.30(16) . . ?
S2 C4 H4 107.7 . . ?
C5 C4 S1 112.3(2) . . ?
C5 C4 S2 111.0(2) . . ?
C5 C4 H4 107.7 . . ?
C4 C5 H5A 108.7 . . ?
C4 C5 H5B 108.7 . . ?
C5 C5 C4 114.0(3) 3_556 . ?
C5 C5 H5A 108.7 3_556 . ?
C5 C5 H5B 108.7 3_556 . ?
H5A C5 H5B 107.6 . . ?
S3 C6 H6A 108.6 . . ?
S3 C6 H6B 108.6 . . ?
H6A C6 H6B 107.5 . . ?
C7 C6 S3 114.9(2) . . ?
C7 C6 H6A 108.6 . . ?
C7 C6 H6B 108.6 . . ?
C6 C7 H7A 108.7 . . ?
C6 C7 H7B 108.7 . . ?
H7A C7 H7B 107.6 . . ?
C8 C7 C6 114.1(3) . . ?
C8 C7 H7A 108.7 . . ?
C8 C7 H7B 108.7 . . ?
S4 C8 H8A 108.9 . . ?
S4 C8 H8B 108.9 . . ?
C7 C8 S4 113.3(2) . . ?
C7 C8 H8A 108.9 . . ?
C7 C8 H8B 108.9 . . ?
H8A C8 H8B 107.7 . . ?
S3 C9 H9 107.6 . . ?
S4 C9 S3 115.27(17) . . ?
S4 C9 H9 107.6 . . ?
C10 C9 S3 108.9(2) . . ?
C10 C9 S4 109.5(2) . . ?
C10 C9 H9 107.6 . . ?
C9 C10 H10A 108.9 . . ?
C9 C10 H10B 108.9 . . ?
C9 C10 C11 113.4(3) . . ?
H10A C10 H10B 107.7 . . ?
C11 C10 H10A 108.9 . . ?
C11 C10 H10B 108.9 . . ?
C10 C11 H11A 109.1 . . ?
C10 C11 H11B 109.1 . . ?
H11A C11 H11B 107.9 . . ?
C12 C11 C10 112.3(3) . . ?
C12 C11 H11A 109.1 . . ?
C12 C11 H11B 109.1 . . ?
S5 C12 H12 108.9 . . ?
S6 C12 S5 112.17(16) . . ?
S6 C12 H12 108.9 . . ?
C11 C12 S5 110.6(2) . . ?
C11 C12 S6 107.2(2) . . ?
C11 C12 H12 108.9 . . ?
S6 C13 H13A 108.8 . . ?
S6 C13 H13B 108.8 . . ?
H13A C13 H13B 107.7 . . ?
C14 C13 S6 113.8(2) . . ?
C14 C13 H13A 108.8 . . ?
C14 C13 H13B 108.8 . . ?
C13 C14 H14A 109.1 . . ?
C13 C14 H14B 109.1 . . ?
C13 C14 C15 112.5(3) . . ?
H14A C14 H14B 107.8 . . ?
C15 C14 H14A 109.1 . . ?
C15 C14 H14B 109.1 . . ?
S5 C15 H15A 108.6 . . ?
S5 C15 H15B 108.6 . . ?
C14 C15 S5 114.5(2) . . ?
C14 C15 H15A 108.6 . . ?
C14 C15 H15B 108.6 . . ?
H15A C15 H15B 107.6 . . ?

loop_
_geom_bond_atom_site_label_1
_geom_bond_atom_site_label_2
_geom_bond_distance
_geom_bond_site_symmetry_2
_geom_bond_publ_flag
Br1 Cu1 2.4685(5) . ?
Br1 Cu2 2.4477(5) . ?
Br2 Cu1 2.5403(5) 4_565 ?
Br2 Cu2 2.5049(5) . ?
Cu1 S1 2.3117(9) . ?
Cu1 S3 2.2922(9) . ?
Cu2 S2 2.3247(9) 2 ?
Cu2 S4 2.2908(9) . ?
S1 C1 1.826(3) . ?
S1 C4 1.832(3) . ?
S2 C3 1.818(3) . ?
S2 C4 1.827(3) . ?
S3 C6 1.823(3) . ?
S3 C9 1.825(3) . ?
S4 C8 1.818(3) . ?
S4 C9 1.820(3) . ?
S5 C12 1.821(3) . ?
S5 C15 1.810(3) . ?
S6 C12 1.816(3) . ?
S6 C13 1.811(4) . ?
C1 H1A 0.9900 . ?
C1 H1B 0.9900 . ?
C1 C2 1.520(4) . ?
C2 H2A 0.9900 . ?
C2 H2B 0.9900 . ?
C2 C3 1.523(4) . ?
C3 H3A 0.9900 . ?
C3 H3B 0.9900 . ?
C4 H4 1.0000 . ?
C4 C5 1.533(4) . ?
C5 C5 1.516(6) 3_556 ?
C5 H5A 0.9900 . ?
C5 H5B 0.9900 . ?
C6 H6A 0.9900 . ?
C6 H6B 0.9900 . ?
C6 C7 1.526(4) . ?
C7 H7A 0.9900 . ?
C7 H7B 0.9900 . ?
C7 C8 1.518(4) . ?
C8 H8A 0.9900 . ?
C8 H8B 0.9900 . ?
C9 H9 1.0000 . ?
C9 C10 1.520(4) . ?
C10 H10A 0.9900 . ?
C10 H10B 0.9900 . ?
C10 C11 1.529(4) . ?
C11 H11A 0.9900 . ?
C11 H11B 0.9900 . ?
C11 C12 1.518(4) . ?
C12 H12 1.0000 . ?
C13 H13A 0.9900 . ?
C13 H13B 0.9900 . ?
C13 C14 1.512(5) . ?
C14 H14A 0.9900 . ?
C14 H14B 0.9900 . ?
C14 C15 1.517(5) . ?
C15 H15A 0.9900 . ?
C15 H15B 0.9900 . ?

loop_
_geom_torsion_atom_site_label_1
_geom_torsion_atom_site_label_2
_geom_torsion_atom_site_label_3
_geom_torsion_atom_site_label_4
_geom_torsion
_geom_torsion_site_symmetry_1
_geom_torsion_site_symmetry_2
_geom_torsion_site_symmetry_3
_geom_torsion_site_symmetry_4
_geom_torsion_publ_flag
Cu1 S1 C1 C2 -164.6(2) . . . . ?
Cu1 S1 C4 S2 167.56(12) . . . . ?
Cu1 S1 C4 C5 -68.0(2) . . . . ?
Cu1 S3 C6 C7 -70.4(2) . . . . ?
Cu1 S3 C9 S4 60.64(19) . . . . ?
Cu1 S3 C9 C10 -62.8(2) . . . . ?
Cu2 S2 C3 C2 172.6(2) 2_545 . . . ?
Cu2 S2 C4 S1 -171.94(11) 2_545 . . . ?
Cu2 S2 C4 C5 63.0(2) 2_545 . . . ?
Cu2 S4 C8 C7 59.7(2) . . . . ?
Cu2 S4 C9 S3 -62.44(18) . . . . ?
Cu2 S4 C9 C10 60.7(2) . . . . ?
S1 C1 C2 C3 65.3(3) . . . . ?
S1 C4 C5 C5 -68.1(4) . . . 3_556 ?
S2 C4 C5 C5 55.9(4) . . . 3_556 ?
S3 C6 C7 C8 -64.4(3) . . . . ?
S3 C9 C10 C11 -170.2(2) . . . . ?
S4 C9 C10 C11 63.0(3) . . . . ?
S6 C13 C14 C15 66.6(4) . . . . ?
C1 S1 C4 S2 61.87(18) . . . . ?
C1 S1 C4 C5 -173.7(2) . . . . ?
C1 C2 C3 S2 -67.1(3) . . . . ?
C3 S2 C4 S1 -63.90(17) . . . . ?
C3 S2 C4 C5 171.0(2) . . . . ?
C4 S1 C1 C2 -59.8(2) . . . . ?
C4 S2 C3 C2 63.5(2) . . . . ?
C6 S3 C9 S4 -55.7(2) . . . . ?
C6 S3 C9 C10 -179.2(2) . . . . ?
C6 C7 C8 S4 68.3(3) . . . . ?
C8 S4 C9 S3 58.5(2) . . . . ?
C8 S4 C9 C10 -178.3(2) . . . . ?
C9 S3 C6 C7 53.9(3) . . . . ?
C9 S4 C8 C7 -60.6(3) . . . . ?
C9 C10 C11 C12 -173.7(3) . . . . ?
C10 C11 C12 S5 -57.1(3) . . . . ?
C10 C11 C12 S6 -179.6(2) . . . . ?
C12 S5 C15 C14 59.6(3) . . . . ?
C12 S6 C13 C14 -60.8(3) . . . . ?
C13 S6 C12 S5 60.5(2) . . . . ?
C13 S6 C12 C11 -177.9(2) . . . . ?
C13 C14 C15 S5 -66.2(4) . . . . ?
C15 S5 C12 S6 -59.8(2) . . . . ?
C15 S5 C12 C11 -179.4(2) . . . . ?
